data_1553968
loop_
_publ_author_name
'Luo, Hejiang'
'Liang, Renxiao'
'Chen, Lianfen'
'Jiang, Huanfeng'
'Zhu, Shifa'

_publ_section_title
;
 A silver-catalyzed three-component reaction via stabilized cation:
 synthesis of polysubstituted tetrahydronaphthols and
 tetrahydronaphthylamines
;
_journal_issue 7
_journal_name_full 'Organic Chemistry Frontiers'
_journal_page_first 1160
_journal_paper_doi 10.1039/C7QO01122A
_journal_volume 5
_journal_year 2018
_chemical_formula_moiety 'C26 H27 N O3'
_chemical_formula_sum 'C26 H27 N O3'
_chemical_formula_weight 401.48
_space_group_crystal_system triclinic
_space_group_IT_number 2
_space_group_name_Hall '-P 1'
_space_group_name_H-M_alt 'P -1'
_atom_sites_solution_hydrogens geom
_atom_sites_solution_primary dual
_audit_creation_date 2016-12-27
_audit_creation_method
;
Olex2 1.2
(compiled 2016.11.30 svn.r3356 for OlexSys, GUI svn.r5269)
;
_audit_update_record
;
2016-12-28 deposited with the CCDC.
2018-01-24 downloaded from the CCDC.
;
_cell_angle_alpha 100.503(3)
_cell_angle_beta 95.221(3)
_cell_angle_gamma 91.160(3)
_cell_formula_units_Z 2
_cell_length_a 9.2089(3)
_cell_length_b 10.5763(4)
_cell_length_c 10.9769(4)
_cell_measurement_reflns_used 5013
_cell_measurement_temperature 100.00(10)
_cell_measurement_theta_max 73.5150
_cell_measurement_theta_min 4.2420
_cell_volume 1046.09(7)
_computing_cell_refinement 'CrysAlisPro 1.171.38.43f (Rigaku OD, 2015)'
_computing_data_collection 'CrysAlisPro 1.171.38.43f (Rigaku OD, 2015)'
_computing_data_reduction 'CrysAlisPro 1.171.38.43f (Rigaku OD, 2015)'
_computing_molecular_graphics 'Olex2 (Dolomanov et al., 2009)'
_computing_publication_material 'Olex2 (Dolomanov et al., 2009)'
_computing_structure_refinement 'ShelXL (Sheldrick, 2015)'
_computing_structure_solution 'ShelXT (Sheldrick, 2015)'
_diffrn_ambient_environment N~2~
_diffrn_ambient_temperature 100.00(10)
_diffrn_detector 'CCD plate'
_diffrn_detector_area_resol_mean 5.2684
_diffrn_detector_type AtlasS2
_diffrn_measured_fraction_theta_full 0.9912
_diffrn_measured_fraction_theta_max 0.9622
_diffrn_measurement_details
;
List of Runs (angles in degrees, time in seconds):

  # Type    Start    End  Width  t~exp~   \w     \q     \k     \f   Frames
#--------------------------------------------------------------------------
  1  \w      1.00  47.00   1.00    1.00    --   40.98 -99.00   0.00   46
  2  \w      6.00  34.00   1.00    1.00    --   40.98-103.00  44.00   28
  3  \w      2.00  69.00   1.00    1.00    --   40.98 -99.00  90.00   67
  4  \w     31.00 122.00   1.00    1.00    --  106.95 -30.00 150.00   91
  5  \w     57.00 117.00   1.00    1.00    --  106.95 -30.00  30.00   60
  6  \w     80.00 178.00   1.00    1.00    --  106.95  30.00 -30.00   98
  7  \w    121.00 173.00   1.00    1.00    --  106.95  30.00-150.00   52
  8  \w    120.00 175.00   1.00    1.00    --  106.95 125.00-180.00   55
  9  \w     94.00 123.00   1.00    1.00    --  106.95 125.00-150.00   29
 10  \w     63.00 123.00   1.00    1.00    --  106.95 -45.00 -90.00   60
 11  \w    104.00 140.00   1.00    1.00    --  106.95 -77.00-150.00   36
 12  \w     55.00  82.00   1.00    1.00    --  106.95 -77.00-150.00   27
 13  \w     49.00 101.00   1.00    1.00    --  106.95 -94.00 -90.00   52
 14  \w     34.00 109.00   1.00    1.00    --  106.95 -94.00-180.00   75
 15  \w     33.00  78.00   1.00    1.00    --   40.98 -99.00-120.00   45
 16  \w     69.00 120.00   1.00    1.00    --  106.95-125.00  60.00   51
 17  \w     24.00  95.00   1.00    1.00    --  106.95 -94.00 120.00   71
 18  \w   -108.00 -17.00   1.00    1.00    --  -40.98 -37.00-150.00   91
 19  \w   -114.00 -36.00   1.00    1.00    --  -40.98 -37.00 120.00   78
;
_diffrn_measurement_device 'four-circle diffractometer'
_diffrn_measurement_device_type 'SuperNova, Dual, Cu at zero, AtlasS2'
_diffrn_measurement_method '\w scans'
_diffrn_orient_matrix_type 'CrysAlisPro convention (1999,Acta A55,543-557)'
_diffrn_orient_matrix_UB_11 -0.1154897000
_diffrn_orient_matrix_UB_12 0.1009037000
_diffrn_orient_matrix_UB_13 -0.0146590000
_diffrn_orient_matrix_UB_21 0.0396325000
_diffrn_orient_matrix_UB_22 0.0658205000
_diffrn_orient_matrix_UB_23 0.1365197000
_diffrn_orient_matrix_UB_31 0.1155475000
_diffrn_orient_matrix_UB_32 0.0863925000
_diffrn_orient_matrix_UB_33 -0.0413799000
_diffrn_radiation_monochromator mirror
_diffrn_radiation_probe x-ray
_diffrn_radiation_type 'Cu K\a'
_diffrn_radiation_wavelength 1.54184
_diffrn_reflns_av_R_equivalents 0.0153
_diffrn_reflns_av_unetI/netI 0.0185
_diffrn_reflns_Laue_measured_fraction_full 0.991
_diffrn_reflns_Laue_measured_fraction_max 0.962
_diffrn_reflns_limit_h_max 11
_diffrn_reflns_limit_h_min -9
_diffrn_reflns_limit_k_max 13
_diffrn_reflns_limit_k_min -10
_diffrn_reflns_limit_l_max 13
_diffrn_reflns_limit_l_min -13
_diffrn_reflns_number 6974
_diffrn_reflns_point_group_measured_fraction_full 0.991
_diffrn_reflns_point_group_measured_fraction_max 0.962
_diffrn_reflns_theta_full 67.684
_diffrn_reflns_theta_max 73.640
_diffrn_reflns_theta_min 4.115
_diffrn_source 'micro-focus sealed X-ray tube'
_diffrn_source_type 'SuperNova (Cu) X-ray Source'
_exptl_absorpt_coefficient_mu 0.658
_exptl_absorpt_correction_T_max 1.00000
_exptl_absorpt_correction_T_min 0.77654
_exptl_absorpt_correction_type multi-scan
_exptl_absorpt_process_details
;
CrysAlisPro 1.171.38.43f (Rigaku Oxford Diffraction, 2015)
Empirical absorption correction using spherical harmonics,
 implemented in SCALE3 ABSPACK scaling algorithm.
;
_exptl_crystal_colour colorless
_exptl_crystal_density_diffrn 1.275
_exptl_crystal_description block
_exptl_crystal_F_000 428
_exptl_crystal_size_max 0.25
_exptl_crystal_size_mid 0.21
_exptl_crystal_size_min 0.18
_refine_diff_density_max 0.343
_refine_diff_density_min -0.350
_refine_diff_density_rms 0.045
_refine_ls_extinction_method none
_refine_ls_goodness_of_fit_ref 1.044
_refine_ls_hydrogen_treatment constr
_refine_ls_matrix_type full
_refine_ls_number_parameters 273
_refine_ls_number_reflns 4070
_refine_ls_number_restraints 0
_refine_ls_restrained_S_all 1.044
_refine_ls_R_factor_all 0.0418
_refine_ls_R_factor_gt 0.0398
_refine_ls_shift/su_max 0.000
_refine_ls_shift/su_mean 0.000
_refine_ls_structure_factor_coef Fsqd
_refine_ls_weighting_details
;
 w=1/[\s^2^(Fo^2^)+(0.0527P)^2^+0.3612P]
 where P=(Fo^2^+2Fc^2^)/3
;
_refine_ls_weighting_scheme calc
_refine_ls_wR_factor_gt 0.1020
_refine_ls_wR_factor_ref 0.1039
_reflns_Friedel_coverage 0.000
_reflns_number_gt 3797
_reflns_number_total 4070
_reflns_threshold_expression 'I > 2\s(I)'
_cod_data_source_file c7qo01122a2.cif
_cod_data_source_block exp_187
_cod_database_code 1553968
_shelxl_version_number 2013-2
_shelx_space_group_comment
;
The symmetry employed for this shelxl refinement is uniquely defined
by the following loop, which should always be used as a source of
symmetry information in preference to the above space-group names.
They are only intended as comments.
;
_shelx_estimated_absorpt_t_max 0.891
_shelx_estimated_absorpt_t_min 0.853
_reflns_odcompleteness_completeness 99.12
_reflns_odcompleteness_iscentric 1
_reflns_odcompleteness_theta 66.97
_olex2_refinement_description
;
1. Fixed Uiso
 At 1.2 times of:
  All C(H) groups, All C(H,H) groups, All N(H) groups
 At 1.5 times of:
  All C(H,H,H) groups
2.a Ternary CH refined with riding coordinates:
 C4(H4), C3(H3), C1(H1A)
2.b Secondary CH2 refined with riding coordinates:
 C2(H2A,H2B), C24(H24A,H24B)
2.c Aromatic/amide H refined with riding coordinates:
 N1(H1), C7(H7), C16(H16), C13(H13), C10(H10), C17(H17), C15(H15), C14(H14),
 C9(H9), C23(H23), C19(H19), C20(H20), C22(H22), C21(H21)
2.d Idealised Me refined as rotating group:
 C26(H26A,H26B,H26C), C25(H25A,H25B,H25C)
;
_olex2_submission_special_instructions 'No special instructions were received'
_oxdiff_exptl_absorpt_empirical_details
;
Empirical correction (ABSPACK) includes:
- Absorption correction using spherical harmonics
- Frame scaling
;
_oxdiff_exptl_absorpt_empirical_full_max 1.334
_oxdiff_exptl_absorpt_empirical_full_min 0.636

loop_
_space_group_symop_operation_xyz
'x, y, z'
'-x, -y, -z'

loop_
_atom_site_label
_atom_site_type_symbol
_atom_site_fract_x
_atom_site_fract_y
_atom_site_fract_z
_atom_site_U_iso_or_equiv
_atom_site_adp_type
_atom_site_occupancy
_atom_site_site_symmetry_order
_atom_site_calc_flag
_atom_site_refinement_flags_posn
O1 O 0.46359(9) 0.82172(8) 0.20503(8) 0.02236(19) Uani 1 1 d .
O2 O 0.80087(10) 0.70725(9) 0.49753(9) 0.0271(2) Uani 1 1 d .
O3 O 0.22776(10) 0.67061(9) 0.73014(9) 0.0293(2) Uani 1 1 d .
N1 N 0.32527(12) 0.46543(10) 0.28713(10) 0.0247(2) Uani 1 1 d .
H1 H 0.3341 0.4268 0.3498 0.030 Uiso 1 1 calc R
C12 C 0.88343(13) 0.85872(11) 0.38249(11) 0.0200(2) Uani 1 1 d .
C18 C 0.25542(13) 0.40071(11) 0.17566(11) 0.0215(2) Uani 1 1 d .
C5 C 0.50543(12) 0.76344(11) 0.47734(11) 0.0200(2) Uani 1 1 d .
C6 C 0.40222(13) 0.66202(11) 0.43770(11) 0.0206(2) Uani 1 1 d .
C11 C 0.76819(13) 0.78567(11) 0.43209(11) 0.0208(2) Uani 1 1 d .
C8 C 0.31626(13) 0.69496(12) 0.64276(12) 0.0235(3) Uani 1 1 d .
C7 C 0.30792(13) 0.62837(12) 0.52107(12) 0.0223(3) Uani 1 1 d .
H7 H 0.2394 0.5609 0.4945 0.027 Uiso 1 1 calc R
C4 C 0.60838(12) 0.80889(11) 0.39274(11) 0.0203(2) Uani 1 1 d .
H4 H 0.5987 0.9020 0.3997 0.024 Uiso 1 1 calc R
C3 C 0.57494(13) 0.74735(12) 0.25423(11) 0.0216(2) Uani 1 1 d .
H3 H 0.6627 0.7531 0.2110 0.026 Uiso 1 1 calc R
C1 C 0.38413(13) 0.59609(11) 0.30198(11) 0.0213(2) Uani 1 1 d .
H1A H 0.3119 0.6439 0.2593 0.026 Uiso 1 1 calc R
C16 C 1.13676(13) 0.88376(12) 0.34797(12) 0.0248(3) Uani 1 1 d .
H16 H 1.2320 0.8565 0.3547 0.030 Uiso 1 1 calc R
C13 C 0.85262(14) 0.96546(12) 0.32699(12) 0.0241(3) Uani 1 1 d .
H13 H 0.7574 0.9928 0.3194 0.029 Uiso 1 1 calc R
C10 C 0.51218(13) 0.82846(12) 0.60062(12) 0.0230(3) Uani 1 1 d .
H10 H 0.5802 0.8962 0.6277 0.028 Uiso 1 1 calc R
C17 C 1.02677(13) 0.81923(12) 0.39296(11) 0.0231(3) Uani 1 1 d .
H17 H 1.0488 0.7490 0.4304 0.028 Uiso 1 1 calc R
C15 C 1.10431(14) 0.98891(12) 0.29306(11) 0.0236(3) Uani 1 1 d .
H15 H 1.1781 1.0318 0.2625 0.028 Uiso 1 1 calc R
C14 C 0.96279(14) 1.03084(12) 0.28317(12) 0.0253(3) Uani 1 1 d .
H14 H 0.9419 1.1024 0.2474 0.030 Uiso 1 1 calc R
C9 C 0.42069(14) 0.79482(12) 0.68328(12) 0.0247(3) Uani 1 1 d .
H9 H 0.4286 0.8384 0.7654 0.030 Uiso 1 1 calc R
C2 C 0.52651(13) 0.60631(12) 0.24188(11) 0.0229(3) Uani 1 1 d .
H2A H 0.6018 0.5610 0.2822 0.027 Uiso 1 1 calc R
H2B H 0.5121 0.5665 0.1546 0.027 Uiso 1 1 calc R
C23 C 0.21346(14) 0.27059(12) 0.16521(12) 0.0246(3) Uani 1 1 d .
H23 H 0.2383 0.2287 0.2313 0.029 Uiso 1 1 calc R
C19 C 0.21801(14) 0.45987(12) 0.07372(12) 0.0263(3) Uani 1 1 d .
H19 H 0.2458 0.5456 0.0772 0.032 Uiso 1 1 calc R
C24 C 0.44803(15) 0.80245(14) 0.07194(12) 0.0298(3) Uani 1 1 d .
H24A H 0.4219 0.7130 0.0370 0.036 Uiso 1 1 calc R
H24B H 0.5390 0.8248 0.0416 0.036 Uiso 1 1 calc R
C20 C 0.13944(15) 0.39121(13) -0.03273(12) 0.0290(3) Uani 1 1 d .
H20 H 0.1149 0.4321 -0.0995 0.035 Uiso 1 1 calc R
C22 C 0.13585(14) 0.20356(12) 0.05845(12) 0.0269(3) Uani 1 1 d .
H22 H 0.1094 0.1173 0.0536 0.032 Uiso 1 1 calc R
C21 C 0.09694(14) 0.26338(13) -0.04157(12) 0.0277(3) Uani 1 1 d .
H21 H 0.0435 0.2186 -0.1129 0.033 Uiso 1 1 calc R
C26 C 0.10040(14) 0.58886(13) 0.68709(13) 0.0304(3) Uani 1 1 d .
H26A H 0.0437 0.6224 0.6232 0.046 Uiso 1 1 calc GR
H26B H 0.0429 0.5857 0.7552 0.046 Uiso 1 1 calc GR
H26C H 0.1293 0.5037 0.6540 0.046 Uiso 1 1 calc GR
C25 C 0.32931(17) 0.88796(17) 0.03485(13) 0.0392(4) Uani 1 1 d .
H25A H 0.3149 0.8764 -0.0543 0.059 Uiso 1 1 calc GR
H25B H 0.3571 0.9762 0.0688 0.059 Uiso 1 1 calc GR
H25C H 0.2402 0.8657 0.0664 0.059 Uiso 1 1 calc GR

loop_
_atom_site_aniso_label
_atom_site_aniso_U_11
_atom_site_aniso_U_22
_atom_site_aniso_U_33
_atom_site_aniso_U_23
_atom_site_aniso_U_13
_atom_site_aniso_U_12
O1 0.0222(4) 0.0262(4) 0.0201(4) 0.0074(3) 0.0031(3) 0.0018(3)
O2 0.0229(4) 0.0282(5) 0.0339(5) 0.0147(4) 0.0038(4) 0.0007(4)
O3 0.0266(5) 0.0352(5) 0.0291(5) 0.0099(4) 0.0102(4) 0.0006(4)
N1 0.0313(6) 0.0201(5) 0.0227(5) 0.0076(4) -0.0031(4) -0.0044(4)
C12 0.0207(6) 0.0188(5) 0.0198(5) 0.0019(4) 0.0026(4) -0.0022(4)
C18 0.0190(5) 0.0221(6) 0.0234(6) 0.0038(5) 0.0037(4) -0.0007(4)
C5 0.0167(5) 0.0214(6) 0.0228(6) 0.0059(4) 0.0024(4) 0.0022(4)
C6 0.0186(5) 0.0205(6) 0.0235(6) 0.0061(5) 0.0014(4) 0.0024(4)
C11 0.0206(6) 0.0195(6) 0.0220(6) 0.0030(4) 0.0030(4) 0.0000(4)
C8 0.0206(6) 0.0269(6) 0.0261(6) 0.0101(5) 0.0068(5) 0.0054(5)
C7 0.0191(6) 0.0215(6) 0.0275(6) 0.0077(5) 0.0016(5) 0.0003(4)
C4 0.0184(6) 0.0196(5) 0.0233(6) 0.0048(4) 0.0030(4) -0.0004(4)
C3 0.0185(6) 0.0245(6) 0.0227(6) 0.0057(5) 0.0038(4) 0.0006(4)
C1 0.0218(6) 0.0187(6) 0.0237(6) 0.0056(5) 0.0007(4) -0.0018(4)
C16 0.0191(6) 0.0291(6) 0.0259(6) 0.0049(5) 0.0014(5) -0.0003(5)
C13 0.0223(6) 0.0221(6) 0.0289(6) 0.0058(5) 0.0048(5) 0.0024(5)
C10 0.0187(6) 0.0233(6) 0.0265(6) 0.0034(5) 0.0016(5) 0.0004(5)
C17 0.0214(6) 0.0243(6) 0.0242(6) 0.0072(5) 0.0005(5) 0.0000(5)
C15 0.0244(6) 0.0229(6) 0.0226(6) 0.0013(5) 0.0049(5) -0.0070(5)
C14 0.0302(7) 0.0188(6) 0.0280(6) 0.0059(5) 0.0061(5) -0.0004(5)
C9 0.0241(6) 0.0278(6) 0.0218(6) 0.0031(5) 0.0032(5) 0.0041(5)
C2 0.0224(6) 0.0227(6) 0.0230(6) 0.0024(5) 0.0025(5) 0.0015(5)
C23 0.0254(6) 0.0227(6) 0.0262(6) 0.0072(5) 0.0010(5) -0.0019(5)
C19 0.0304(7) 0.0230(6) 0.0259(6) 0.0065(5) 0.0013(5) -0.0022(5)
C24 0.0324(7) 0.0389(7) 0.0204(6) 0.0093(5) 0.0065(5) 0.0046(6)
C20 0.0333(7) 0.0322(7) 0.0219(6) 0.0071(5) 0.0000(5) 0.0014(5)
C22 0.0263(6) 0.0220(6) 0.0312(7) 0.0022(5) 0.0032(5) -0.0036(5)
C21 0.0255(6) 0.0313(7) 0.0235(6) -0.0015(5) 0.0008(5) -0.0018(5)
C26 0.0241(6) 0.0328(7) 0.0393(7) 0.0155(6) 0.0109(5) 0.0018(5)
C25 0.0386(8) 0.0587(10) 0.0242(7) 0.0151(6) 0.0064(6) 0.0147(7)

loop_
_atom_type_symbol
_atom_type_description
_atom_type_scat_dispersion_real
_atom_type_scat_dispersion_imag
_atom_type_scat_source
C C 0.0181 0.0091 'International Tables Vol C Tables 4.2.6.8 and 6.1.1.4'
H H 0.0000 0.0000 'International Tables Vol C Tables 4.2.6.8 and 6.1.1.4'
N N 0.0311 0.0180 'International Tables Vol C Tables 4.2.6.8 and 6.1.1.4'
O O 0.0492 0.0322 'International Tables Vol C Tables 4.2.6.8 and 6.1.1.4'

loop_
_geom_angle_atom_site_label_1
_geom_angle_atom_site_label_2
_geom_angle_atom_site_label_3
_geom_angle
C24 O1 C3 113.59(9)
C8 O3 C26 117.33(10)
C18 N1 H1 118.9
C18 N1 C1 122.25(10)
C1 N1 H1 118.9
C13 C12 C11 122.47(11)
C17 C12 C11 118.63(11)
C17 C12 C13 118.90(11)
N1 C18 C23 118.85(11)
N1 C18 C19 123.30(11)
C19 C18 C23 117.78(11)
C6 C5 C4 123.47(11)
C10 C5 C6 118.49(11)
C10 C5 C4 118.02(10)
C5 C6 C7 119.91(11)
C5 C6 C1 119.80(10)
C7 C6 C1 120.09(11)
O2 C11 C12 120.92(11)
O2 C11 C4 121.40(10)
C12 C11 C4 117.62(10)
O3 C8 C7 124.73(12)
O3 C8 C9 115.46(11)
C7 C8 C9 119.82(11)
C6 C7 H7 119.8
C8 C7 C6 120.47(11)
C8 C7 H7 119.8
C5 C4 C11 112.10(10)
C5 C4 H4 107.5
C5 C4 C3 114.01(10)
C11 C4 H4 107.5
C11 C4 C3 108.08(9)
C3 C4 H4 107.5
O1 C3 C4 106.14(9)
O1 C3 H3 109.5
O1 C3 C2 112.28(10)
C4 C3 H3 109.5
C2 C3 C4 109.99(10)
C2 C3 H3 109.5
N1 C1 C6 111.66(10)
N1 C1 H1A 106.8
N1 C1 C2 113.66(10)
C6 C1 H1A 106.8
C6 C1 C2 110.69(10)
C2 C1 H1A 106.8
C17 C16 H16 120.1
C15 C16 H16 120.1
C15 C16 C17 119.78(12)
C12 C13 H13 119.7
C14 C13 C12 120.57(12)
C14 C13 H13 119.7
C5 C10 H10 119.1
C9 C10 C5 121.80(11)
C9 C10 H10 119.1
C12 C17 H17 119.7
C16 C17 C12 120.57(11)
C16 C17 H17 119.7
C16 C15 H15 119.7
C16 C15 C14 120.60(11)
C14 C15 H15 119.7
C13 C14 C15 119.59(11)
C13 C14 H14 120.2
C15 C14 H14 120.2
C8 C9 H9 120.2
C10 C9 C8 119.50(12)
C10 C9 H9 120.2
C3 C2 C1 110.10(10)
C3 C2 H2A 109.6
C3 C2 H2B 109.6
C1 C2 H2A 109.6
C1 C2 H2B 109.6
H2A C2 H2B 108.2
C18 C23 H23 119.4
C22 C23 C18 121.14(12)
C22 C23 H23 119.4
C18 C19 H19 119.8
C20 C19 C18 120.33(12)
C20 C19 H19 119.8
O1 C24 H24A 110.3
O1 C24 H24B 110.3
O1 C24 C25 107.26(11)
H24A C24 H24B 108.5
C25 C24 H24A 110.3
C25 C24 H24B 110.3
C19 C20 H20 119.3
C21 C20 C19 121.47(12)
C21 C20 H20 119.3
C23 C22 H22 119.6
C23 C22 C21 120.80(12)
C21 C22 H22 119.6
C20 C21 C22 118.47(12)
C20 C21 H21 120.8
C22 C21 H21 120.8
O3 C26 H26A 109.5
O3 C26 H26B 109.5
O3 C26 H26C 109.5
H26A C26 H26B 109.5
H26A C26 H26C 109.5
H26B C26 H26C 109.5
C24 C25 H25A 109.5
C24 C25 H25B 109.5
C24 C25 H25C 109.5
H25A C25 H25B 109.5
H25A C25 H25C 109.5
H25B C25 H25C 109.5

loop_
_geom_bond_atom_site_label_1
_geom_bond_atom_site_label_2
_geom_bond_distance
O1 C3 1.4313(14)
O1 C24 1.4312(15)
O2 C11 1.2175(15)
O3 C8 1.3691(15)
O3 C26 1.4337(16)
N1 H1 0.8600
N1 C18 1.3831(16)
N1 C1 1.4497(15)
C12 C11 1.4983(16)
C12 C13 1.3994(17)
C12 C17 1.3936(17)
C18 C23 1.4033(17)
C18 C19 1.3985(17)
C5 C6 1.3988(16)
C5 C4 1.5155(16)
C5 C10 1.3970(17)
C6 C7 1.4031(17)
C6 C1 1.5182(16)
C11 C4 1.5331(16)
C8 C7 1.3865(18)
C8 C9 1.3957(18)
C7 H7 0.9300
C4 H4 0.9800
C4 C3 1.5414(16)
C3 H3 0.9800
C3 C2 1.5267(16)
C1 H1A 0.9800
C1 C2 1.5309(16)
C16 H16 0.9300
C16 C17 1.3862(17)
C16 C15 1.3836(18)
C13 H13 0.9300
C13 C14 1.3858(17)
C10 H10 0.9300
C10 C9 1.3800(17)
C17 H17 0.9300
C15 H15 0.9300
C15 C14 1.3864(18)
C14 H14 0.9300
C9 H9 0.9300
C2 H2A 0.9700
C2 H2B 0.9700
C23 H23 0.9300
C23 C22 1.3824(18)
C19 H19 0.9300
C19 C20 1.3899(18)
C24 H24A 0.9700
C24 H24B 0.9700
C24 C25 1.5074(19)
C20 H20 0.9300
C20 C21 1.3836(19)
C22 H22 0.9300
C22 C21 1.3874(19)
C21 H21 0.9300
C26 H26A 0.9600
C26 H26B 0.9600
C26 H26C 0.9600
C25 H25A 0.9600
C25 H25B 0.9600
C25 H25C 0.9600
